data_7708619
loop_
_publ_author_name
'Erb, William'
'Roisnel, Thierry'

_publ_section_title
;
 The chemistry of ferrocenesulfonyl fluoride revealed
;
_journal_name_full 'Dalton Transactions'
_journal_paper_doi 10.1039/D1DT03492H
_journal_year 2021
_chemical_compound_source 'synthesis as described'
_chemical_formula_moiety 'C21 H15 F2 Fe N O2 S'
_chemical_formula_sum 'C21 H15 F2 Fe N O2 S'
_chemical_formula_weight 439.25
_space_group_crystal_system tetragonal
_space_group_IT_number 88
_space_group_name_Hall '-I 4ad'
_space_group_name_H-M_alt 'I 41/a :2'
_atom_sites_solution_hydrogens geom
_atom_sites_solution_primary dual
_atom_sites_solution_secondary difmap
_audit_update_record
;
2021-10-12 deposited with the CCDC.	2021-10-28 downloaded from the CCDC.
;
_cell_angle_alpha 90
_cell_angle_beta 90
_cell_angle_gamma 90
_cell_formula_units_Z 16
_cell_length_a 13.8079(7)
_cell_length_b 13.8079
_cell_length_c 36.167(2)
_cell_measurement_reflns_used 9884
_cell_measurement_temperature 150(2)
_cell_measurement_theta_max 27.4535
_cell_measurement_theta_min 2.2409
_cell_measurement_wavelength 0.710730
_cell_volume 6895.5(5)
_computing_cell_refinement 'APEX3 (Bruker, 2015)'
_computing_data_collection 'Bruker APEX3 (Bruker, 2015)'
_computing_data_reduction 'SAINT (Bruker, 2014)'
_computing_molecular_graphics
;
   'SXGRAPH (L. Farrugia, 1999), Mercury (CSD, 2020)'
;
_computing_publication_material 'CRYSCALC (T. Roisnel, local program, 2021)'
_computing_structure_refinement 'SHELXL-2018_3 (Sheldrick, 2018)'
_computing_structure_solution 'SHELXT (Sheldrick, 2015)'
_diffrn_ambient_temperature 150(2)
_diffrn_detector '(CMOS) PHOTON 100'
_diffrn_measured_fraction_theta_full 1.000
_diffrn_measured_fraction_theta_max 0.998
_diffrn_measurement_device_type 'D8 VENTURE Bruker AXS'
_diffrn_measurement_method 'rotation images'
_diffrn_orient_matrix_UB_11 -0.0613916
_diffrn_orient_matrix_UB_12 0.0354515
_diffrn_orient_matrix_UB_13 -0.0055803
_diffrn_orient_matrix_UB_21 0.0310031
_diffrn_orient_matrix_UB_22 0.0296380
_diffrn_orient_matrix_UB_23 -0.0222522
_diffrn_orient_matrix_UB_31 -0.0225706
_diffrn_orient_matrix_UB_32 -0.0557165
_diffrn_orient_matrix_UB_33 -0.0153875
_diffrn_radiation_monochromator 'multilayer monochromator'
_diffrn_radiation_probe x-ray
_diffrn_radiation_source 'Incoatec microfocus sealed tube'
_diffrn_radiation_type MoK\a
_diffrn_radiation_wavelength 0.71073
_diffrn_reflns_av_R_equivalents 0.0406
_diffrn_reflns_av_unetI/netI 0.0408
_diffrn_reflns_limit_h_max 17
_diffrn_reflns_limit_h_min -17
_diffrn_reflns_limit_k_max 17
_diffrn_reflns_limit_k_min -17
_diffrn_reflns_limit_l_max 46
_diffrn_reflns_limit_l_min -44
_diffrn_reflns_number 16891
_diffrn_reflns_theta_full 25.242
_diffrn_reflns_theta_max 27.495
_diffrn_reflns_theta_min 2.243
_diffrn_source_current 1.00
_diffrn_source_power 50.0
_diffrn_source_voltage 50.00
_exptl_absorpt_coefficient_mu 1.035
_exptl_absorpt_correction_T_max 0.748
_exptl_absorpt_correction_T_min 0.653
_exptl_absorpt_correction_type multi-scan
_exptl_absorpt_process_details
;
  [Sheldrick, G.M. (2014). SADABS Bruker AXS Inc., Madison, Wisconsin, USA]
;
_exptl_crystal_colour orange
_exptl_crystal_density_diffrn 1.692
_exptl_crystal_description prism
_exptl_crystal_F_000 3584
_exptl_crystal_size_max 0.570
_exptl_crystal_size_mid 0.360
_exptl_crystal_size_min 0.280
_refine_diff_density_max 0.384
_refine_diff_density_min -0.593
_refine_diff_density_rms 0.081
_refine_ls_extinction_coef 0.00050(5)
_refine_ls_extinction_method 'SHELXL-2018_3 (Sheldrick 2018)'
_refine_ls_goodness_of_fit_ref 1.078
_refine_ls_hydrogen_treatment constr
_refine_ls_matrix_type full
_refine_ls_number_parameters 258
_refine_ls_number_reflns 3956
_refine_ls_number_restraints 0
_refine_ls_restrained_S_all 1.078
_refine_ls_R_factor_all 0.0703
_refine_ls_R_factor_gt 0.0540
_refine_ls_shift/su_max 0.002
_refine_ls_shift/su_mean 0.000
_refine_ls_structure_factor_coef Fsqd
_refine_ls_weighting_details 'w=1/[\s^2^(Fo^2^)+44.2373P] where P=(Fo^2^+2Fc^2^)/3'
_refine_ls_weighting_scheme calc
_refine_ls_wR_factor_gt 0.1090
_refine_ls_wR_factor_ref 0.1189
_reflns_number_gt 3188
_reflns_number_total 3956
_reflns_threshold_expression >2sigma(I)
_cod_data_source_file d1dt03492h2.cif
_cod_data_source_block WE13441
_cod_original_cell_volume 6895.5(8)
_cod_original_sg_symbol_H-M 'I 41/a'
_cod_database_code 7708619

loop_
_space_group_symop_operation_xyz
'x, y, z'
'-x+1/2, -y, z+1/2'
'-y+3/4, x+1/4, z+1/4'
'y+3/4, -x+3/4, z+3/4'
'x+1/2, y+1/2, z+1/2'
'-x+1, -y+1/2, z+1'
'-y+5/4, x+3/4, z+3/4'
'y+5/4, -x+5/4, z+5/4'
'-x, -y, -z'
'x-1/2, y, -z-1/2'
'y-3/4, -x-1/4, -z-1/4'
'-y-3/4, x-3/4, -z-3/4'
'-x+1/2, -y+1/2, -z+1/2'
'x, y+1/2, -z'
'y-1/4, -x+1/4, -z+1/4'
'-y-1/4, x-1/4, -z-1/4'

loop_
_atom_site_label
_atom_site_type_symbol
_atom_site_fract_x
_atom_site_fract_y
_atom_site_fract_z
_atom_site_U_iso_or_equiv
_atom_site_adp_type
_atom_site_occupancy
_atom_site_site_symmetry_order
_atom_site_calc_flag
_atom_site_refinement_flags_posn
_atom_site_refinement_flags_adp
_atom_site_refinement_flags_occupancy
_atom_site_disorder_assembly
_atom_site_disorder_group
Fe1 Fe 0.44166(3) 0.49829(3) 0.69174(2) 0.02776(15) Uani 1 1 d . . . . .
C1 C 0.5072(3) 0.6320(2) 0.69087(12) 0.0353(8) Uani 1 1 d . . . . .
H1 H 0.574901 0.644370 0.690665 0.042 Uiso 1 1 calc R U . . .
C2 C 0.4476(3) 0.6199(2) 0.65926(11) 0.0333(8) Uani 1 1 d . . . . .
H2 H 0.468326 0.622439 0.634230 0.040 Uiso 1 1 calc R U . . .
C3 C 0.3512(3) 0.6033(3) 0.67177(11) 0.0337(8) Uani 1 1 d . . . . .
H3 H 0.295965 0.593150 0.656593 0.040 Uiso 1 1 calc R U . . .
C4 C 0.3526(3) 0.6048(3) 0.71103(11) 0.0369(8) Uani 1 1 d . . . . .
H4 H 0.298200 0.595510 0.726738 0.044 Uiso 1 1 calc R U . . .
C5 C 0.4486(3) 0.6223(3) 0.72274(11) 0.0371(8) Uani 1 1 d . . . . .
H5 H 0.470090 0.626850 0.747637 0.044 Uiso 1 1 calc R U . . .
C6 C 0.4843(2) 0.3864(2) 0.72475(11) 0.0328(8) Uani 1 1 d . . . . .
C7 C 0.5436(2) 0.3954(2) 0.69192(11) 0.0285(7) Uani 1 1 d . . . . .
C8 C 0.4825(2) 0.3846(2) 0.65908(11) 0.0295(7) Uani 1 1 d . . . . .
C9 C 0.3872(2) 0.3693(2) 0.67299(12) 0.0362(9) Uani 1 1 d . . . . .
H9 H 0.331241 0.359757 0.658159 0.043 Uiso 1 1 calc R U . . .
C10 C 0.3880(2) 0.3702(2) 0.71203(12) 0.0371(9) Uani 1 1 d . . . . .
H10 H 0.332949 0.361428 0.727409 0.045 Uiso 1 1 calc R U . . .
C11A C 0.5102(2) 0.3888(2) 0.76437(11) 0.0318(8) Uani 0.655(4) 1 d . . P A 1
C12A C 0.4477(3) 0.4329(3) 0.78964(13) 0.0430(10) Uani 0.655(4) 1 d . . P A 1
H12A H 0.390994 0.463944 0.780671 0.052 Uiso 0.655(4) 1 calc R U P A 1
N13A N 0.4653(3) 0.4329(3) 0.82678(12) 0.0515(10) Uani 0.655(4) 1 d . . P A 1
C14A C 0.5472(3) 0.3883(3) 0.83860(13) 0.0453(10) Uani 0.655(4) 1 d . . P A 1
H14A H 0.560804 0.388881 0.864340 0.054 Uiso 0.655(4) 1 calc R U P A 1
C15A C 0.6113(3) 0.3426(3) 0.81561(12) 0.0405(9) Uani 0.655(4) 1 d . . P A 1
H15A H 0.667478 0.311828 0.825189 0.049 Uiso 0.655(4) 1 calc R U P A 1
C16A C 0.5924(3) 0.3424(2) 0.77846(11) 0.0337(8) Uani 0.655(4) 1 d . . P A 1
H16A H 0.635514 0.310431 0.762057 0.040 Uiso 0.655(4) 1 calc R U P A 1
C11B C 0.5102(2) 0.3888(2) 0.76437(11) 0.0318(8) Uani 0.345(4) 1 d . . P A 2
C12B C 0.4477(3) 0.4329(3) 0.78964(13) 0.0430(10) Uani 0.345(4) 1 d . . P A 2
H12B H 0.390994 0.463944 0.780671 0.052 Uiso 0.345(4) 1 calc R U P A 2
C13B C 0.4653(3) 0.4329(3) 0.82678(12) 0.0515(10) Uani 0.345(4) 1 d . . P A 2
H13B H 0.421884 0.462819 0.843661 0.062 Uiso 0.345(4) 1 calc R U P A 2
C14B C 0.5472(3) 0.3883(3) 0.83860(13) 0.0453(10) Uani 0.345(4) 1 d . . P A 2
C15B C 0.6113(3) 0.3426(3) 0.81561(12) 0.0405(9) Uani 0.345(4) 1 d . . P A 2
H15B H 0.667478 0.311828 0.825189 0.049 Uiso 0.345(4) 1 calc R U P A 2
C16B C 0.5924(3) 0.3424(2) 0.77846(11) 0.0337(8) Uani 0.345(4) 1 d . . P A 2
H16B H 0.635514 0.310431 0.762057 0.040 Uiso 0.345(4) 1 calc R U P A 2
F17B F 0.5584(5) 0.3950(5) 0.87087(16) 0.0374(7) Uani 0.345(4) 1 d . . P A 2
C18A C 0.5050(2) 0.3874(2) 0.61932(11) 0.0305(8) Uani 0.655(4) 1 d . . P A 1
C19A C 0.5871(2) 0.3444(2) 0.60398(11) 0.0325(8) Uani 0.655(4) 1 d . . P A 1
H19A H 0.633065 0.313793 0.619650 0.039 Uiso 0.655(4) 1 calc R U P A 1
C20A C 0.6022(3) 0.3460(2) 0.56638(11) 0.0352(9) Uani 0.655(4) 1 d . . P A 1
H20A H 0.658460 0.317313 0.555949 0.042 Uiso 0.655(4) 1 calc R U P A 1
C21A C 0.5345(3) 0.3898(3) 0.54429(11) 0.0350(8) Uani 0.655(4) 1 d . . P A 1
C22A C 0.4519(2) 0.4313(2) 0.55757(11) 0.0357(8) Uani 0.655(4) 1 d . . P A 1
H22A H 0.405639 0.459785 0.541459 0.043 Uiso 0.655(4) 1 calc R U P A 1
C23A C 0.4383(2) 0.4301(3) 0.59535(12) 0.0355(8) Uani 0.655(4) 1 d . . P A 1
H23A H 0.381726 0.459291 0.605359 0.043 Uiso 0.655(4) 1 calc R U P A 1
F24A F 0.5509(2) 0.3944(3) 0.50964(8) 0.0374(7) Uani 0.655(4) 1 d . . P A 1
C18B C 0.5050(2) 0.3874(2) 0.61932(11) 0.0305(8) Uani 0.345(4) 1 d . . P A 2
C19B C 0.5871(2) 0.3444(2) 0.60398(11) 0.0325(8) Uani 0.345(4) 1 d . . P A 2
H19B H 0.633065 0.313793 0.619650 0.039 Uiso 0.345(4) 1 calc R U P A 2
C20B C 0.6022(3) 0.3460(2) 0.56638(11) 0.0352(9) Uani 0.345(4) 1 d . . P A 2
H20B H 0.658460 0.317313 0.555949 0.042 Uiso 0.345(4) 1 calc R U P A 2
C21B C 0.5345(3) 0.3898(3) 0.54429(11) 0.0350(8) Uani 0.345(4) 1 d . . P A 2
H21B H 0.545762 0.391343 0.518385 0.042 Uiso 0.345(4) 1 calc R U P A 2
N22B N 0.4519(2) 0.4313(2) 0.55757(11) 0.0357(8) Uani 0.345(4) 1 d . . P A 2
C23B C 0.4383(2) 0.4301(3) 0.59535(12) 0.0355(8) Uani 0.345(4) 1 d . . P A 2
H23B H 0.381726 0.459291 0.605359 0.043 Uiso 0.345(4) 1 calc R U P A 2
S1 S 0.66245(5) 0.43447(6) 0.69148(3) 0.0278(2) Uani 1 1 d . . . . .
O25 O 0.68811(17) 0.47987(18) 0.72522(8) 0.0354(6) Uani 1 1 d . . . . .
O26 O 0.68827(17) 0.47783(18) 0.65737(8) 0.0353(6) Uani 1 1 d . . . . .
F27 F 0.71803(14) 0.33515(14) 0.69212(7) 0.0404(5) Uani 1 1 d . . . . .

loop_
_atom_site_aniso_label
_atom_site_aniso_U_11
_atom_site_aniso_U_22
_atom_site_aniso_U_33
_atom_site_aniso_U_23
_atom_site_aniso_U_13
_atom_site_aniso_U_12
Fe1 0.0187(2) 0.0181(2) 0.0466(3) 0.0028(2) 0.0008(2) 0.00225(16)
C1 0.0342(18) 0.0148(15) 0.057(2) 0.0014(15) -0.0038(17) 0.0009(13)
C2 0.0381(19) 0.0198(16) 0.042(2) 0.0061(14) 0.0049(16) 0.0085(13)
C3 0.0273(17) 0.0295(17) 0.044(2) 0.0005(15) -0.0050(15) 0.0135(13)
C4 0.037(2) 0.0319(18) 0.042(2) 0.0013(16) 0.0053(17) 0.0143(15)
C5 0.045(2) 0.0272(18) 0.039(2) -0.0021(15) -0.0061(17) 0.0087(15)
C6 0.0230(16) 0.0191(15) 0.056(2) 0.0096(15) 0.0024(15) 0.0006(12)
C7 0.0198(15) 0.0166(14) 0.049(2) 0.0012(14) 0.0003(14) 0.0015(11)
C8 0.0218(15) 0.0171(15) 0.050(2) 0.0007(14) -0.0020(14) -0.0005(11)
C9 0.0214(16) 0.0260(17) 0.061(3) 0.0003(17) -0.0051(16) -0.0062(13)
C10 0.0209(16) 0.0260(17) 0.064(3) 0.0146(17) 0.0037(16) -0.0052(13)
C11A 0.0242(16) 0.0207(16) 0.050(2) 0.0070(15) 0.0065(15) -0.0015(12)
C12A 0.0306(19) 0.0300(19) 0.068(3) 0.0086(19) 0.0176(19) 0.0026(14)
N13A 0.058(2) 0.038(2) 0.058(3) 0.0087(18) 0.027(2) 0.0034(17)
C14A 0.055(3) 0.037(2) 0.044(2) 0.0027(18) 0.005(2) -0.0039(18)
C15A 0.035(2) 0.037(2) 0.049(3) 0.0088(17) 0.0005(17) 0.0027(15)
C16A 0.0270(17) 0.0258(17) 0.048(2) 0.0048(16) 0.0064(16) -0.0005(13)
C11B 0.0242(16) 0.0207(16) 0.050(2) 0.0070(15) 0.0065(15) -0.0015(12)
C12B 0.0306(19) 0.0300(19) 0.068(3) 0.0086(19) 0.0176(19) 0.0026(14)
C13B 0.058(2) 0.038(2) 0.058(3) 0.0087(18) 0.027(2) 0.0034(17)
C14B 0.055(3) 0.037(2) 0.044(2) 0.0027(18) 0.005(2) -0.0039(18)
C15B 0.035(2) 0.037(2) 0.049(3) 0.0088(17) 0.0005(17) 0.0027(15)
C16B 0.0270(17) 0.0258(17) 0.048(2) 0.0048(16) 0.0064(16) -0.0005(13)
F17B 0.0406(16) 0.0496(17) 0.0220(14) -0.0044(13) -0.0030(12) 0.0003(13)
C18A 0.0233(16) 0.0158(14) 0.052(2) -0.0035(14) -0.0051(15) -0.0019(11)
C19A 0.0247(16) 0.0189(15) 0.054(2) -0.0015(15) -0.0054(15) 0.0011(12)
C20A 0.0271(17) 0.0251(17) 0.054(3) -0.0059(16) -0.0009(16) 0.0032(13)
C21A 0.0331(19) 0.0291(18) 0.043(2) -0.0052(16) -0.0037(16) -0.0048(14)
C22A 0.0270(16) 0.0302(17) 0.050(2) -0.0030(16) -0.0110(15) -0.0007(13)
C23A 0.0232(16) 0.0262(17) 0.057(3) -0.0043(16) -0.0082(16) 0.0008(13)
F24A 0.0406(16) 0.0496(17) 0.0220(14) -0.0044(13) -0.0030(12) 0.0003(13)
C18B 0.0233(16) 0.0158(14) 0.052(2) -0.0035(14) -0.0051(15) -0.0019(11)
C19B 0.0247(16) 0.0189(15) 0.054(2) -0.0015(15) -0.0054(15) 0.0011(12)
C20B 0.0271(17) 0.0251(17) 0.054(3) -0.0059(16) -0.0009(16) 0.0032(13)
C21B 0.0331(19) 0.0291(18) 0.043(2) -0.0052(16) -0.0037(16) -0.0048(14)
N22B 0.0270(16) 0.0302(17) 0.050(2) -0.0030(16) -0.0110(15) -0.0007(13)
C23B 0.0232(16) 0.0262(17) 0.057(3) -0.0043(16) -0.0082(16) 0.0008(13)
S1 0.0175(4) 0.0212(4) 0.0448(5) 0.0028(3) -0.0012(3) -0.0018(3)
O25 0.0256(12) 0.0348(13) 0.0458(16) -0.0047(11) -0.0017(11) -0.0094(10)
O26 0.0257(12) 0.0344(13) 0.0458(16) 0.0066(12) 0.0024(11) -0.0098(10)
F27 0.0224(10) 0.0269(10) 0.0719(16) 0.0027(10) 0.0011(10) 0.0071(8)

loop_
_atom_type_symbol
_atom_type_description
_atom_type_scat_dispersion_real
_atom_type_scat_dispersion_imag
_atom_type_scat_source
C C 0.0033 0.0016 'International Tables Vol C Tables 4.2.6.8 and 6.1.1.4'
H H 0.0000 0.0000 'International Tables Vol C Tables 4.2.6.8 and 6.1.1.4'
F F 0.0171 0.0103 'International Tables Vol C Tables 4.2.6.8 and 6.1.1.4'
Fe Fe 0.3463 0.8444 'International Tables Vol C Tables 4.2.6.8 and 6.1.1.4'
N N 0.0061 0.0033 'International Tables Vol C Tables 4.2.6.8 and 6.1.1.4'
O O 0.0106 0.0060 'International Tables Vol C Tables 4.2.6.8 and 6.1.1.4'
S S 0.1246 0.1234 'International Tables Vol C Tables 4.2.6.8 and 6.1.1.4'

loop_
_geom_angle_atom_site_label_1
_geom_angle_atom_site_label_2
_geom_angle_atom_site_label_3
_geom_angle
_geom_angle_site_symmetry_1
_geom_angle_site_symmetry_3
_geom_angle_publ_flag
C7 Fe1 C6 41.98(14) . . ?
C7 Fe1 C4 159.27(16) . . ?
C6 Fe1 C4 121.33(16) . . ?
C7 Fe1 C8 42.46(14) . . ?
C6 Fe1 C8 71.15(15) . . ?
C4 Fe1 C8 156.55(15) . . ?
C7 Fe1 C3 159.15(16) . . ?
C6 Fe1 C3 156.94(15) . . ?
C4 Fe1 C3 40.68(15) . . ?
C8 Fe1 C3 120.59(15) . . ?
C7 Fe1 C9 68.99(14) . . ?
C6 Fe1 C9 68.97(16) . . ?
C4 Fe1 C9 121.23(16) . . ?
C8 Fe1 C9 40.71(14) . . ?
C3 Fe1 C9 106.00(15) . . ?
C7 Fe1 C5 123.98(15) . . ?
C6 Fe1 C5 107.40(16) . . ?
C4 Fe1 C5 40.44(16) . . ?
C8 Fe1 C5 160.94(15) . . ?
C3 Fe1 C5 68.25(15) . . ?
C9 Fe1 C5 157.65(16) . . ?
C7 Fe1 C2 123.72(15) . . ?
C6 Fe1 C2 160.71(14) . . ?
C4 Fe1 C2 68.29(15) . . ?
C8 Fe1 C2 106.67(15) . . ?
C3 Fe1 C2 40.71(14) . . ?
C9 Fe1 C2 122.50(16) . . ?
C5 Fe1 C2 68.11(16) . . ?
C7 Fe1 C10 68.94(14) . . ?
C6 Fe1 C10 40.75(14) . . ?
C4 Fe1 C10 106.32(16) . . ?
C8 Fe1 C10 69.16(16) . . ?
C3 Fe1 C10 121.10(15) . . ?
C9 Fe1 C10 40.26(16) . . ?
C5 Fe1 C10 122.77(17) . . ?
C2 Fe1 C10 157.61(16) . . ?
C7 Fe1 C1 109.14(14) . . ?
C6 Fe1 C1 124.17(15) . . ?
C4 Fe1 C1 67.91(16) . . ?
C8 Fe1 C1 124.01(15) . . ?
C3 Fe1 C1 68.10(15) . . ?
C9 Fe1 C1 159.55(17) . . ?
C5 Fe1 C1 40.31(16) . . ?
C2 Fe1 C1 40.40(15) . . ?
C10 Fe1 C1 159.66(17) . . ?
C5 C1 C2 108.3(3) . . ?
C5 C1 Fe1 69.6(2) . . ?
C2 C1 Fe1 69.6(2) . . ?
C5 C1 H1 125.9 . . ?
C2 C1 H1 125.9 . . ?
Fe1 C1 H1 126.5 . . ?
C1 C2 C3 107.8(3) . . ?
C1 C2 Fe1 70.0(2) . . ?
C3 C2 Fe1 69.5(2) . . ?
C1 C2 H2 126.1 . . ?
C3 C2 H2 126.1 . . ?
Fe1 C2 H2 126.0 . . ?
C4 C3 C2 107.6(3) . . ?
C4 C3 Fe1 69.4(2) . . ?
C2 C3 Fe1 69.84(19) . . ?
C4 C3 H3 126.2 . . ?
C2 C3 H3 126.2 . . ?
Fe1 C3 H3 126.1 . . ?
C5 C4 C3 108.3(3) . . ?
C5 C4 Fe1 70.1(2) . . ?
C3 C4 Fe1 69.9(2) . . ?
C5 C4 H4 125.8 . . ?
C3 C4 H4 125.8 . . ?
Fe1 C4 H4 125.7 . . ?
C4 C5 C1 108.0(4) . . ?
C4 C5 Fe1 69.4(2) . . ?
C1 C5 Fe1 70.1(2) . . ?
C4 C5 H5 126.0 . . ?
C1 C5 H5 126.0 . . ?
Fe1 C5 H5 126.0 . . ?
C10 C6 C7 106.0(3) . . ?
C10 C6 C11B 122.9(3) . . ?
C7 C6 C11B 131.1(3) . . ?
C10 C6 C11A 122.9(3) . . ?
C7 C6 C11A 131.1(3) . . ?
C10 C6 Fe1 70.1(2) . . ?
C7 C6 Fe1 67.56(19) . . ?
C11B C6 Fe1 128.3(2) . . ?
C11A C6 Fe1 128.3(2) . . ?
C6 C7 C8 109.3(3) . . ?
C6 C7 S1 124.8(3) . . ?
C8 C7 S1 124.9(3) . . ?
C6 C7 Fe1 70.46(18) . . ?
C8 C7 Fe1 70.35(18) . . ?
S1 C7 Fe1 116.51(16) . . ?
C9 C8 C7 105.1(3) . . ?
C9 C8 C18B 123.0(3) . . ?
C7 C8 C18B 131.9(3) . . ?
C9 C8 C18A 123.0(3) . . ?
C7 C8 C18A 131.9(3) . . ?
C9 C8 Fe1 69.8(2) . . ?
C7 C8 Fe1 67.19(19) . . ?
C18B C8 Fe1 127.1(2) . . ?
C18A C8 Fe1 127.1(2) . . ?
C10 C9 C8 110.2(3) . . ?
C10 C9 Fe1 70.0(2) . . ?
C8 C9 Fe1 69.44(19) . . ?
C10 C9 H9 124.9 . . ?
C8 C9 H9 124.9 . . ?
Fe1 C9 H9 127.3 . . ?
C9 C10 C6 109.4(3) . . ?
C9 C10 Fe1 69.7(2) . . ?
C6 C10 Fe1 69.12(19) . . ?
C9 C10 H10 125.3 . . ?
C6 C10 H10 125.3 . . ?
Fe1 C10 H10 127.4 . . ?
C12A C11A C16A 117.5(4) . . ?
C12A C11A C6 119.7(3) . . ?
C16A C11A C6 122.6(3) . . ?
N13A C12A C11A 122.3(4) . . ?
N13A C12A H12A 118.8 . . ?
C11A C12A H12A 118.8 . . ?
C14A N13A C12A 117.3(4) . . ?
N13A C14A C15A 123.9(4) . . ?
N13A C14A H14A 118.1 . . ?
C15A C14A H14A 118.1 . . ?
C16A C15A C14A 118.2(4) . . ?
C16A C15A H15A 120.9 . . ?
C14A C15A H15A 120.9 . . ?
C15A C16A C11A 120.8(4) . . ?
C15A C16A H16A 119.6 . . ?
C11A C16A H16A 119.6 . . ?
C12B C11B C16B 117.5(4) . . ?
C12B C11B C6 119.7(3) . . ?
C16B C11B C6 122.6(3) . . ?
C13B C12B C11B 122.3(4) . . ?
C13B C12B H12B 118.8 . . ?
C11B C12B H12B 118.8 . . ?
C14B C13B C12B 117.3(4) . . ?
C14B C13B H13B 121.4 . . ?
C12B C13B H13B 121.4 . . ?
F17B C14B C13B 112.7(5) . . ?
F17B C14B C15B 123.4(5) . . ?
C13B C14B C15B 123.9(4) . . ?
C16B C15B C14B 118.2(4) . . ?
C16B C15B H15B 120.9 . . ?
C14B C15B H15B 120.9 . . ?
C15B C16B C11B 120.8(4) . . ?
C15B C16B H16B 119.6 . . ?
C11B C16B H16B 119.6 . . ?
C19A C18A C23A 118.0(4) . . ?
C19A C18A C8 123.3(3) . . ?
C23A C18A C8 118.6(3) . . ?
C20A C19A C18A 120.6(3) . . ?
C20A C19A H19A 119.7 . . ?
C18A C19A H19A 119.7 . . ?
C21A C20A C19A 118.7(3) . . ?
C21A C20A H20A 120.7 . . ?
C19A C20A H20A 120.7 . . ?
F24A C21A C22A 118.3(4) . . ?
F24A C21A C20A 118.3(4) . . ?
C22A C21A C20A 123.4(4) . . ?
C21A C22A C23A 117.3(3) . . ?
C21A C22A H22A 121.4 . . ?
C23A C22A H22A 121.4 . . ?
C22A C23A C18A 122.0(3) . . ?
C22A C23A H23A 119.0 . . ?
C18A C23A H23A 119.0 . . ?
C19B C18B C23B 118.0(4) . . ?
C19B C18B C8 123.3(3) . . ?
C23B C18B C8 118.6(3) . . ?
C20B C19B C18B 120.6(3) . . ?
C20B C19B H19B 119.7 . . ?
C18B C19B H19B 119.7 . . ?
C21B C20B C19B 118.7(3) . . ?
C21B C20B H20B 120.7 . . ?
C19B C20B H20B 120.7 . . ?
N22B C21B C20B 123.4(4) . . ?
N22B C21B H21B 118.3 . . ?
C20B C21B H21B 118.3 . . ?
C21B N22B C23B 117.3(3) . . ?
N22B C23B C18B 122.0(3) . . ?
N22B C23B H23B 119.0 . . ?
C18B C23B H23B 119.0 . . ?
O26 S1 O25 120.00(16) . . ?
O26 S1 F27 104.99(15) . . ?
O25 S1 F27 104.55(15) . . ?
O26 S1 C7 112.29(17) . . ?
O25 S1 C7 111.58(17) . . ?
F27 S1 C7 101.01(13) . . ?

loop_
_geom_bond_atom_site_label_1
_geom_bond_atom_site_label_2
_geom_bond_distance
_geom_bond_site_symmetry_2
_geom_bond_publ_flag
Fe1 C7 2.000(3) . ?
Fe1 C6 2.040(3) . ?
Fe1 C4 2.040(3) . ?
Fe1 C8 2.044(3) . ?
Fe1 C3 2.046(3) . ?
Fe1 C9 2.049(4) . ?
Fe1 C5 2.049(4) . ?
Fe1 C2 2.051(3) . ?
Fe1 C10 2.053(3) . ?
Fe1 C1 2.056(3) . ?
C1 C5 1.415(6) . ?
C1 C2 1.418(5) . ?
C1 H1 0.9500 . ?
C2 C3 1.425(5) . ?
C2 H2 0.9500 . ?
C3 C4 1.420(5) . ?
C3 H3 0.9500 . ?
C4 C5 1.413(6) . ?
C4 H4 0.9500 . ?
C5 H5 0.9500 . ?
C6 C10 1.425(5) . ?
C6 C7 1.448(5) . ?
C6 C11B 1.477(6) . ?
C6 C11A 1.477(6) . ?
C7 C8 1.465(5) . ?
C7 S1 1.727(3) . ?
C8 C9 1.424(5) . ?
C8 C18B 1.472(5) . ?
C8 C18A 1.472(5) . ?
C9 C10 1.412(6) . ?
C9 H9 0.9500 . ?
C10 H10 0.9500 . ?
C11A C12A 1.396(5) . ?
C11A C16A 1.399(5) . ?
C12A N13A 1.365(6) . ?
C12A H12A 0.9500 . ?
N13A C14A 1.356(6) . ?
C14A C15A 1.369(6) . ?
C14A H14A 0.9500 . ?
C15A C16A 1.369(6) . ?
C15A H15A 0.9500 . ?
C16A H16A 0.9500 . ?
C11B C12B 1.396(5) . ?
C11B C16B 1.399(5) . ?
C12B C13B 1.365(6) . ?
C12B H12B 0.9500 . ?
C13B C14B 1.356(6) . ?
C13B H13B 0.9500 . ?
C14B F17B 1.181(7) . ?
C14B C15B 1.369(6) . ?
C15B C16B 1.369(6) . ?
C15B H15B 0.9500 . ?
C16B H16B 0.9500 . ?
C18A C19A 1.395(5) . ?
C18A C23A 1.396(5) . ?
C19A C20A 1.376(6) . ?
C19A H19A 0.9500 . ?
C20A C21A 1.370(5) . ?
C20A H20A 0.9500 . ?
C21A F24A 1.275(5) . ?
C21A C22A 1.364(5) . ?
C22A C23A 1.379(5) . ?
C22A H22A 0.9500 . ?
C23A H23A 0.9500 . ?
C18B C19B 1.395(5) . ?
C18B C23B 1.396(5) . ?
C19B C20B 1.376(6) . ?
C19B H19B 0.9500 . ?
C20B C21B 1.370(5) . ?
C20B H20B 0.9500 . ?
C21B N22B 1.364(5) . ?
C21B H21B 0.9500 . ?
N22B C23B 1.379(5) . ?
C23B H23B 0.9500 . ?
S1 O26 1.417(3) . ?
S1 O25 1.417(3) . ?
S1 F27 1.572(2) . ?

loop_
_geom_torsion_atom_site_label_1
_geom_torsion_atom_site_label_2
_geom_torsion_atom_site_label_3
_geom_torsion_atom_site_label_4
_geom_torsion
_geom_torsion_site_symmetry_1
_geom_torsion_site_symmetry_2
_geom_torsion_site_symmetry_3
_geom_torsion_site_symmetry_4
_geom_torsion_publ_flag
C5 C1 C2 C3 0.4(4) . . . . ?
Fe1 C1 C2 C3 59.4(2) . . . . ?
C5 C1 C2 Fe1 -59.0(2) . . . . ?
C1 C2 C3 C4 -0.3(4) . . . . ?
Fe1 C2 C3 C4 59.4(2) . . . . ?
C1 C2 C3 Fe1 -59.7(2) . . . . ?
C2 C3 C4 C5 0.2(4) . . . . ?
Fe1 C3 C4 C5 59.8(2) . . . . ?
C2 C3 C4 Fe1 -59.6(2) . . . . ?
C3 C4 C5 C1 0.1(4) . . . . ?
Fe1 C4 C5 C1 59.7(2) . . . . ?
C3 C4 C5 Fe1 -59.7(2) . . . . ?
C2 C1 C5 C4 -0.3(4) . . . . ?
Fe1 C1 C5 C4 -59.3(2) . . . . ?
C2 C1 C5 Fe1 59.0(2) . . . . ?
C10 C6 C7 C8 0.1(4) . . . . ?
C11B C6 C7 C8 178.1(3) . . . . ?
C11A C6 C7 C8 178.1(3) . . . . ?
Fe1 C6 C7 C8 -59.8(2) . . . . ?
C10 C6 C7 S1 169.2(2) . . . . ?
C11B C6 C7 S1 -12.8(5) . . . . ?
C11A C6 C7 S1 -12.8(5) . . . . ?
Fe1 C6 C7 S1 109.3(2) . . . . ?
C10 C6 C7 Fe1 59.9(2) . . . . ?
C11B C6 C7 Fe1 -122.0(4) . . . . ?
C11A C6 C7 Fe1 -122.0(4) . . . . ?
C6 C7 C8 C9 0.0(4) . . . . ?
S1 C7 C8 C9 -169.1(2) . . . . ?
Fe1 C7 C8 C9 -59.9(2) . . . . ?
C6 C7 C8 C18B 180.0(3) . . . . ?
S1 C7 C8 C18B 10.9(5) . . . . ?
Fe1 C7 C8 C18B 120.1(4) . . . . ?
C6 C7 C8 C18A 180.0(3) . . . . ?
S1 C7 C8 C18A 10.9(5) . . . . ?
Fe1 C7 C8 C18A 120.1(4) . . . . ?
C6 C7 C8 Fe1 59.9(2) . . . . ?
S1 C7 C8 Fe1 -109.2(2) . . . . ?
C7 C8 C9 C10 0.0(4) . . . . ?
C18B C8 C9 C10 180.0(3) . . . . ?
C18A C8 C9 C10 180.0(3) . . . . ?
Fe1 C8 C9 C10 -58.2(3) . . . . ?
C7 C8 C9 Fe1 58.2(2) . . . . ?
C18B C8 C9 Fe1 -121.8(3) . . . . ?
C18A C8 C9 Fe1 -121.8(3) . . . . ?
C8 C9 C10 C6 0.1(4) . . . . ?
Fe1 C9 C10 C6 -57.8(2) . . . . ?
C8 C9 C10 Fe1 57.9(2) . . . . ?
C7 C6 C10 C9 -0.1(4) . . . . ?
C11B C6 C10 C9 -178.3(3) . . . . ?
C11A C6 C10 C9 -178.3(3) . . . . ?
Fe1 C6 C10 C9 58.2(2) . . . . ?
C7 C6 C10 Fe1 -58.3(2) . . . . ?
C11B C6 C10 Fe1 123.5(3) . . . . ?
C11A C6 C10 Fe1 123.5(3) . . . . ?
C10 C6 C11A C12A -39.1(5) . . . . ?
C7 C6 C11A C12A 143.1(4) . . . . ?
Fe1 C6 C11A C12A 50.6(4) . . . . ?
C10 C6 C11A C16A 136.1(4) . . . . ?
C7 C6 C11A C16A -41.6(5) . . . . ?
Fe1 C6 C11A C16A -134.2(3) . . . . ?
C16A C11A C12A N13A 0.9(5) . . . . ?
C6 C11A C12A N13A 176.5(3) . . . . ?
C11A C12A N13A C14A 0.4(6) . . . . ?
C12A N13A C14A C15A -1.2(6) . . . . ?
N13A C14A C15A C16A 0.6(6) . . . . ?
C14A C15A C16A C11A 0.8(6) . . . . ?
C12A C11A C16A C15A -1.5(5) . . . . ?
C6 C11A C16A C15A -176.9(3) . . . . ?
C10 C6 C11B C12B -39.1(5) . . . . ?
C7 C6 C11B C12B 143.1(4) . . . . ?
Fe1 C6 C11B C12B 50.6(4) . . . . ?
C10 C6 C11B C16B 136.1(4) . . . . ?
C7 C6 C11B C16B -41.6(5) . . . . ?
Fe1 C6 C11B C16B -134.2(3) . . . . ?
C16B C11B C12B C13B 0.9(5) . . . . ?
C6 C11B C12B C13B 176.5(3) . . . . ?
C11B C12B C13B C14B 0.4(6) . . . . ?
C12B C13B C14B F17B 177.3(5) . . . . ?
C12B C13B C14B C15B -1.2(6) . . . . ?
F17B C14B C15B C16B -177.7(5) . . . . ?
C13B C14B C15B C16B 0.6(6) . . . . ?
C14B C15B C16B C11B 0.8(6) . . . . ?
C12B C11B C16B C15B -1.5(5) . . . . ?
C6 C11B C16B C15B -176.9(3) . . . . ?
C9 C8 C18A C19A -139.0(3) . . . . ?
C7 C8 C18A C19A 40.9(5) . . . . ?
Fe1 C8 C18A C19A 132.4(3) . . . . ?
C9 C8 C18A C23A 37.1(5) . . . . ?
C7 C8 C18A C23A -142.9(4) . . . . ?
Fe1 C8 C18A C23A -51.5(4) . . . . ?
C23A C18A C19A C20A 1.2(5) . . . . ?
C8 C18A C19A C20A 177.3(3) . . . . ?
C18A C19A C20A C21A -0.6(5) . . . . ?
C19A C20A C21A F24A 177.3(3) . . . . ?
C19A C20A C21A C22A -0.7(5) . . . . ?
F24A C21A C22A C23A -176.6(3) . . . . ?
C20A C21A C22A C23A 1.5(5) . . . . ?
C21A C22A C23A C18A -0.8(5) . . . . ?
C19A C18A C23A C22A -0.4(5) . . . . ?
C8 C18A C23A C22A -176.7(3) . . . . ?
C9 C8 C18B C19B -139.0(3) . . . . ?
C7 C8 C18B C19B 40.9(5) . . . . ?
Fe1 C8 C18B C19B 132.4(3) . . . . ?
C9 C8 C18B C23B 37.1(5) . . . . ?
C7 C8 C18B C23B -142.9(4) . . . . ?
Fe1 C8 C18B C23B -51.5(4) . . . . ?
C23B C18B C19B C20B 1.2(5) . . . . ?
C8 C18B C19B C20B 177.3(3) . . . . ?
C18B C19B C20B C21B -0.6(5) . . . . ?
C19B C20B C21B N22B -0.7(5) . . . . ?
C20B C21B N22B C23B 1.5(5) . . . . ?
C21B N22B C23B C18B -0.8(5) . . . . ?
C19B C18B C23B N22B -0.4(5) . . . . ?
C8 C18B C23B N22B -176.7(3) . . . . ?
C6 C7 S1 O26 -152.9(3) . . . . ?
C8 C7 S1 O26 14.6(3) . . . . ?
Fe1 C7 S1 O26 -69.1(2) . . . . ?
C6 C7 S1 O25 -14.9(3) . . . . ?
C8 C7 S1 O25 152.6(3) . . . . ?
Fe1 C7 S1 O25 68.9(2) . . . . ?
C6 C7 S1 F27 95.7(3) . . . . ?
C8 C7 S1 F27 -96.8(3) . . . . ?
Fe1 C7 S1 F27 179.51(19) . . . . ?
